data_1550671
loop_
_publ_author_name
'Kong, Xiang-Jing'
'He, Tao'
'Zhang, Yongzheng'
'Wu, Xue-Qian'
'Wang, Si-Nan'
'Xu, Ming-Ming'
'Si, Guang-Rui'
'Li, Jian-Rong Jeff'

_publ_section_title
;
 Constructing New Metal-Organic Frameworks with Complicated Ligands
 Generated from &#x201C;One-Pot&#x201D; In Situ Reactions
;
_journal_name_full 'Chemical Science'
_journal_paper_doi 10.1039/C9SC00178F
_journal_year 2019
_chemical_formula_moiety '0.06(C384 H208 B48 O320 Zr48)'
_chemical_formula_sum 'C24 H13 B3 O20 Zr3'
_chemical_formula_weight 927.43
_space_group_crystal_system tetragonal
_space_group_IT_number 141
_space_group_name_Hall '-I 4bd 2'
_space_group_name_H-M_alt 'I 41/a m d'
_symmetry_space_group_name_Hall '-I 4bd 2'
_symmetry_space_group_name_H-M 'I 41/a m d :2'
_atom_sites_solution_hydrogens geom
_audit_creation_date 2018-07-23
_audit_creation_method
;
Olex2 1.2
(compiled 2018.04.26 svn.r3504 for OlexSys, GUI svn.r5492)
;
_audit_update_record
;
2019-01-04 deposited with the CCDC.    2019-02-28 downloaded from the CCDC.
;
_cell_angle_alpha 90
_cell_angle_beta 90
_cell_angle_gamma 90
_cell_formula_units_Z 16
_cell_length_a 40.5746(8)
_cell_length_b 40.5746(8)
_cell_length_c 17.0198(4)
_cell_measurement_reflns_used 3288
_cell_measurement_temperature 173.00(10)
_cell_measurement_theta_max 62.6430
_cell_measurement_theta_min 4.1440
_cell_volume 28019.7(10)
_computing_cell_refinement 'CrysAlisPro 1.171.39.32a (Rigaku OD, 2017)'
_computing_data_collection 'CrysAlisPro 1.171.39.32a (Rigaku OD, 2017)'
_computing_data_reduction 'CrysAlisPro 1.171.39.32a (Rigaku OD, 2017)'
_computing_molecular_graphics 'Olex2 (Dolomanov et al., 2009)'
_computing_publication_material 'Olex2 (Dolomanov et al., 2009)'
_computing_structure_refinement 'ShelXL (Sheldrick, 2015)'
_diffrn_ambient_environment N~2~
_diffrn_ambient_temperature 173.00(10)
_diffrn_detector 'CCD plate'
_diffrn_detector_area_resol_mean 10.3376
_diffrn_detector_type AtlasS2
_diffrn_measured_fraction_theta_full 0.998
_diffrn_measured_fraction_theta_max 0.998
_diffrn_measurement_details
;
List of Runs (angles in degrees, time in seconds):

  # Type    Start    End  Width  t~exp~   \w     \q     \k     \f   Frames
#--------------------------------------------------------------------------
  1  \w   -108.00 -82.00   1.00   30.00    --  -42.06-138.00-103.00   26
  2  \w    -96.00  -2.00   1.00   30.00    --  -42.06 125.00 -90.00   94
  3  \w    102.00 128.00   1.00   60.00    --  107.13 125.00 150.00   26
  4  \w    113.00 178.00   1.00   60.00    --  107.13 125.00 -90.00   65
  5  \w     97.00 140.00   1.00   60.00    --  107.13 125.00-120.00   43
  6  \w     87.00 167.00   1.00   60.00    --  107.13  45.00 -30.00   80
;
_diffrn_measurement_device 'four-circle diffractometer'
_diffrn_measurement_device_type 'SuperNova, Dual, Cu at home/near, AtlasS2'
_diffrn_measurement_method '\w scans'
_diffrn_orient_matrix_type 'CrysAlisPro convention (1999,Acta A55,543-557)'
_diffrn_orient_matrix_UB_11 0.0139905000
_diffrn_orient_matrix_UB_12 -0.0115258000
_diffrn_orient_matrix_UB_13 0.0795330000
_diffrn_orient_matrix_UB_21 0.0035827000
_diffrn_orient_matrix_UB_22 0.0361623000
_diffrn_orient_matrix_UB_23 0.0262934000
_diffrn_orient_matrix_UB_31 -0.0351138000
_diffrn_orient_matrix_UB_32 -0.0009519000
_diffrn_orient_matrix_UB_33 0.0343121000
_diffrn_radiation_monochromator mirror
_diffrn_radiation_probe x-ray
_diffrn_radiation_type CuK\a
_diffrn_radiation_wavelength 1.54178
_diffrn_reflns_av_R_equivalents 0.0861
_diffrn_reflns_av_unetI/netI 0.0625
_diffrn_reflns_Laue_measured_fraction_full 0.998
_diffrn_reflns_Laue_measured_fraction_max 0.998
_diffrn_reflns_limit_h_max 28
_diffrn_reflns_limit_h_min -47
_diffrn_reflns_limit_k_max 48
_diffrn_reflns_limit_k_min -34
_diffrn_reflns_limit_l_max 20
_diffrn_reflns_limit_l_min -19
_diffrn_reflns_number 26464
_diffrn_reflns_point_group_measured_fraction_full 0.998
_diffrn_reflns_point_group_measured_fraction_max 0.998
_diffrn_reflns_theta_full 66.581
_diffrn_reflns_theta_max 66.581
_diffrn_reflns_theta_min 3.560
_diffrn_source 'micro-focus sealed X-ray tube'
_diffrn_source_type 'SuperNova (Cu) X-ray Source'
_exptl_absorpt_coefficient_mu 3.956
_exptl_absorpt_correction_T_max 1.00000
_exptl_absorpt_correction_T_min 0.75646
_exptl_absorpt_correction_type multi-scan
_exptl_absorpt_process_details
;
CrysAlisPro 1.171.39.32a (Rigaku Oxford Diffraction, 2017)
Empirical absorption correction using spherical harmonics,
 implemented in SCALE3 ABSPACK scaling algorithm.
;
_exptl_crystal_colour 'dark colourless'
_exptl_crystal_density_diffrn 0.879
_exptl_crystal_description block
_exptl_crystal_F_000 7232
_exptl_crystal_size_max 0.06
_exptl_crystal_size_mid 0.04
_exptl_crystal_size_min 0.04
_refine_diff_density_max 1.153
_refine_diff_density_min -2.398
_refine_diff_density_rms 0.130
_refine_ls_extinction_method none
_refine_ls_goodness_of_fit_ref 1.158
_refine_ls_hydrogen_treatment constr
_refine_ls_matrix_type full
_refine_ls_number_parameters 252
_refine_ls_number_reflns 6381
_refine_ls_number_restraints 226
_refine_ls_restrained_S_all 1.166
_refine_ls_R_factor_all 0.1378
_refine_ls_R_factor_gt 0.1028
_refine_ls_shift/su_max 0.001
_refine_ls_shift/su_mean 0.000
_refine_ls_structure_factor_coef Fsqd
_refine_ls_weighting_details 'w=1/[\s^2^(Fo^2^)+(0.2000P)^2^] where P=(Fo^2^+2Fc^2^)/3'
_refine_ls_weighting_scheme calc
_refine_ls_wR_factor_gt 0.2872
_refine_ls_wR_factor_ref 0.3466
_reflns_Friedel_coverage 0.000
_reflns_number_gt 3714
_reflns_number_total 6381
_reflns_threshold_expression 'I > 2\s(I)'
_cod_data_source_file c9sc00178f2.cif
_cod_data_source_block BUT-108(Zr)
_cod_original_cell_volume 28019.7(13)
_cod_database_code 1550671
_shelx_shelxl_version_number 2018/3
_chemical_oxdiff_formula 'C11 H10 N O'
_shelx_space_group_comment
;
The symmetry employed for this shelxl refinement is uniquely defined
by the following loop, which should always be used as a source of
symmetry information in preference to the above space-group names.
They are only intended as comments.
;
_shelx_estimated_absorpt_t_max 0.858
_shelx_estimated_absorpt_t_min 0.797
_reflns_odcompleteness_completeness 99.84
_reflns_odcompleteness_iscentric 1
_reflns_odcompleteness_theta 66.49
_olex2_refinement_description
;
1. Fixed Uiso
 At 1.2 times of:
  All C(H) groups
2. Rigid bond restraints
 All non-hydrogen atoms
 with sigma for 1-2 distances of 0.01 and sigma for 1-3 distances of 0.01
3. Uiso/Uaniso restraints and constraints
All non-hydrogen atoms have similar U: within 2A with sigma of 0.04 and sigma
for terminal atoms of 0.08
4. Others
 Fixed Sof: O9(0.5) C8(0.5) C10(0.5)
5.a Aromatic/amide H refined with riding coordinates:
 C7(H7), C6(H6), C3(H3), C13(H13), C4(H4), C12(H12), C9(H9)
;
_olex2_submission_special_instructions 'No special instructions were received'
_oxdiff_exptl_absorpt_empirical_details
;
Empirical correction (ABSPACK) includes:
- Absorption correction using spherical harmonics
- Frame scaling
- Detector area scaling
;
_oxdiff_exptl_absorpt_empirical_full_max 1.477
_oxdiff_exptl_absorpt_empirical_full_min 0.579

loop_
_space_group_symop_operation_xyz
'x, y, z'
'-x+1/2, -y, z+1/2'
'-y+1/4, x+3/4, z+1/4'
'y+1/4, -x+1/4, z+3/4'
'-x+1/2, y, -z+1/2'
'x, -y, -z'
'y+1/4, x+3/4, -z+1/4'
'-y+1/4, -x+1/4, -z+3/4'
'x+1/2, y+1/2, z+1/2'
'-x+1, -y+1/2, z+1'
'-y+3/4, x+5/4, z+3/4'
'y+3/4, -x+3/4, z+5/4'
'-x+1, y+1/2, -z+1'
'x+1/2, -y+1/2, -z+1/2'
'y+3/4, x+5/4, -z+3/4'
'-y+3/4, -x+3/4, -z+5/4'
'-x, -y, -z'
'x-1/2, y, -z-1/2'
'y-1/4, -x-3/4, -z-1/4'
'-y-1/4, x-1/4, -z-3/4'
'x-1/2, -y, z-1/2'
'-x, y, z'
'-y-1/4, -x-3/4, z-1/4'
'y-1/4, x-1/4, z-3/4'
'-x+1/2, -y+1/2, -z+1/2'
'x, y+1/2, -z'
'y+1/4, -x-1/4, -z+1/4'
'-y+1/4, x+1/4, -z-1/4'
'x, -y+1/2, z'
'-x+1/2, y+1/2, z+1/2'
'-y+1/4, -x-1/4, z+1/4'
'y+1/4, x+1/4, z-1/4'

loop_
_atom_site_label
_atom_site_type_symbol
_atom_site_fract_x
_atom_site_fract_y
_atom_site_fract_z
_atom_site_U_iso_or_equiv
_atom_site_adp_type
_atom_site_occupancy
_atom_site_site_symmetry_order
_atom_site_calc_flag
_atom_site_refinement_flags_posn
_atom_site_refinement_flags_adp
_atom_site_refinement_flags_occupancy
Zr2 Zr 0.72925(2) 0.29308(3) 0.84091(5) 0.0900(4) Uani 1 1 d . U .
Zr1 Zr 0.69608(2) 0.250000 0.68242(8) 0.0974(6) Uani 1 2 d S TU P
O2 O 0.67834(14) 0.3106(2) 0.8264(4) 0.094(2) Uani 1 1 d . U .
O1 O 0.65639(14) 0.2833(2) 0.7238(5) 0.100(2) Uani 1 1 d . U .
O7 O 0.7429(2) 0.250000 0.6229(8) 0.115(3) Uani 1 2 d S TU P
O3 O 0.72380(16) 0.2925(3) 0.7152(5) 0.128(3) Uani 1 1 d . U .
O12 O 0.5265(3) 0.45427(16) 1.3022(4) 0.117(3) Uani 1 1 d . U .
O11 O 0.5290(2) 0.3855(3) 0.9150(6) 0.155(4) Uani 1 1 d . U .
O5 O 0.7330(2) 0.3456(3) 0.8208(6) 0.133(3) Uani 1 1 d . U .
C2 C 0.6231(2) 0.3192(3) 0.7963(7) 0.092(3) Uani 1 1 d . U .
C7 C 0.5959(2) 0.3130(3) 0.7495(6) 0.085(3) Uani 1 1 d . U .
H7 H 0.597697 0.298228 0.707925 0.102 Uiso 1 1 calc R . .
C6 C 0.5659(2) 0.3285(3) 0.7639(6) 0.086(3) Uani 1 1 d . U .
H6 H 0.547911 0.323780 0.731963 0.103 Uiso 1 1 calc R . .
C1 C 0.6550(2) 0.3038(3) 0.7808(7) 0.093(3) Uani 1 1 d . U .
C15 C 0.500000 0.4483(4) 1.2651(9) 0.113(5) Uani 1 2 d S TU P
O4 O 0.7034(4) 0.250000 0.8051(8) 0.132(3) Uani 1 2 d S TU P
C5 C 0.5622(3) 0.3511(3) 0.8253(6) 0.096(3) Uani 1 1 d . U .
C14 C 0.500000 0.4337(4) 1.1901(10) 0.119(5) Uani 1 2 d S TU P
C3 C 0.6196(3) 0.3409(4) 0.8562(8) 0.129(5) Uani 1 1 d . U .
H3 H 0.637551 0.344777 0.889012 0.154 Uiso 1 1 calc R . .
C13 C 0.5284(5) 0.4260(4) 1.1521(8) 0.151(6) Uani 1 1 d . U .
H13 H 0.548302 0.429540 1.177795 0.181 Uiso 1 1 calc R . .
C11 C 0.500000 0.4042(5) 1.0450(10) 0.119(5) Uani 1 2 d S TU P
C4 C 0.5904(3) 0.3575(4) 0.8703(8) 0.141(5) Uani 1 1 d . U .
H4 H 0.589522 0.373087 0.910229 0.169 Uiso 1 1 calc R . .
C12 C 0.5292(4) 0.4130(4) 1.0774(9) 0.146(6) Uani 1 1 d . U .
H12 H 0.548878 0.410465 1.050214 0.175 Uiso 1 1 calc R . .
O6 O 0.7573(2) 0.3163(2) 0.9378(4) 0.107(2) Uani 1 1 d . U .
O8 O 0.6833(2) 0.2810(4) 0.5824(5) 0.150(4) Uani 1 1 d . U .
B2 B 0.500000 0.3905(7) 0.9500(13) 0.126(7) Uani 1 2 d S TU P
O10 O 0.500000 0.35720(18) 0.8148(4) 0.0592(17) Uani 1 2 d S TU P
O9 O 0.6553(3) 0.2852(3) 0.4724(8) 0.079(3) Uani 0.5 1 d . U .
C8 C 0.6577(5) 0.2690(6) 0.5364(10) 0.085(5) Uani 0.5 1 d . U .
B1 B 0.5292(4) 0.3693(5) 0.8414(9) 0.127(5) Uani 1 1 d . U .
C9 C 0.750000 0.3550(6) 0.750000 0.131(5) Uani 1 2 d S TU P
H9 H 0.750001 0.377922 0.750000 0.157 Uiso 1 2 calc RS T P
C10 C 0.7938(8) 0.3131(8) 0.9550(18) 0.132(9) Uani 0.5 1 d . U .

loop_
_atom_site_aniso_label
_atom_site_aniso_U_11
_atom_site_aniso_U_22
_atom_site_aniso_U_33
_atom_site_aniso_U_23
_atom_site_aniso_U_13
_atom_site_aniso_U_12
Zr2 0.0347(4) 0.1583(10) 0.0771(6) 0.0041(6) 0.0024(4) 0.0040(4)
Zr1 0.0315(5) 0.1867(16) 0.0739(7) 0.000 0.0018(5) 0.000
O2 0.039(3) 0.159(6) 0.085(4) -0.009(4) 0.006(3) 0.001(3)
O1 0.040(3) 0.160(7) 0.101(5) -0.014(4) 0.003(3) 0.005(3)
O7 0.061(5) 0.138(9) 0.147(8) 0.000 0.046(6) 0.000
O3 0.042(3) 0.234(8) 0.108(5) -0.019(5) 0.029(3) -0.022(4)
O12 0.234(10) 0.050(4) 0.066(4) -0.004(3) -0.006(5) 0.032(5)
O11 0.101(6) 0.224(10) 0.141(7) -0.120(7) -0.036(5) 0.055(6)
O5 0.079(5) 0.170(6) 0.149(7) 0.059(5) -0.033(5) -0.040(5)
C2 0.043(4) 0.132(8) 0.101(7) -0.025(6) 0.000(4) 0.001(4)
C7 0.055(4) 0.121(8) 0.079(6) -0.032(6) 0.003(4) 0.005(5)
C6 0.049(4) 0.113(7) 0.097(7) -0.027(6) -0.010(5) 0.003(4)
C1 0.039(4) 0.149(9) 0.090(6) 0.000(6) 0.004(4) -0.003(5)
C15 0.238(15) 0.048(7) 0.052(6) -0.001(6) 0.000 0.000
O4 0.155(11) 0.141(7) 0.101(5) 0.000 -0.040(6) 0.000
C5 0.069(5) 0.132(9) 0.088(6) -0.042(6) -0.015(5) 0.023(5)
C14 0.212(15) 0.062(8) 0.082(8) -0.032(8) 0.000 0.000
C3 0.064(5) 0.202(13) 0.120(9) -0.077(9) -0.031(6) 0.017(7)
C13 0.181(12) 0.151(12) 0.121(9) -0.080(9) -0.044(8) 0.056(10)
C11 0.159(13) 0.111(12) 0.085(9) -0.047(9) 0.000 0.000
C4 0.077(6) 0.223(14) 0.122(9) -0.094(9) -0.034(7) 0.032(7)
C12 0.161(11) 0.160(12) 0.117(8) -0.074(9) -0.036(8) 0.047(10)
O6 0.130(6) 0.114(6) 0.079(4) -0.019(4) -0.004(4) 0.025(5)
O8 0.094(5) 0.276(13) 0.081(4) 0.001(6) -0.011(4) 0.064(7)
B2 0.134(11) 0.162(18) 0.082(10) -0.040(12) 0.000 0.000
O10 0.062(4) 0.058(4) 0.057(4) 0.001(4) 0.000 0.000
O9 0.067(7) 0.080(7) 0.089(7) 0.022(7) 0.001(6) 0.006(6)
C8 0.083(10) 0.123(14) 0.050(7) 0.019(8) 0.020(6) 0.026(9)
B1 0.086(6) 0.178(13) 0.118(9) -0.087(9) -0.058(7) 0.052(7)
C9 0.140(16) 0.149(12) 0.103(11) 0.000 -0.032(9) 0.000
C10 0.141(13) 0.125(18) 0.128(19) 0.011(17) -0.067(15) -0.034(15)

loop_
_atom_type_symbol
_atom_type_description
_atom_type_scat_dispersion_real
_atom_type_scat_dispersion_imag
_atom_type_scat_source
C C 0.0181 0.0091 'International Tables Vol C Tables 4.2.6.8 and 6.1.1.4'
H H 0.0000 0.0000 'International Tables Vol C Tables 4.2.6.8 and 6.1.1.4'
B B 0.0090 0.0039 'International Tables Vol C Tables 4.2.6.8 and 6.1.1.4'
O O 0.0492 0.0322 'International Tables Vol C Tables 4.2.6.8 and 6.1.1.4'
Zr Zr -0.1862 2.2449 'International Tables Vol C Tables 4.2.6.8 and 6.1.1.4'

loop_
_geom_angle_atom_site_label_1
_geom_angle_atom_site_label_2
_geom_angle_atom_site_label_3
_geom_angle
_geom_angle_site_symmetry_1
_geom_angle_site_symmetry_3
Zr2 Zr2 Zr2 90.0 29 5_656
Zr2 Zr2 Zr1 60.23(2) 29 25_656
Zr1 Zr2 Zr2 60.31(3) . 5_656
Zr1 Zr2 Zr2 59.31(3) 25_656 5_656
Zr1 Zr2 Zr2 59.89(2) . 29
Zr1 Zr2 Zr1 89.77(4) . 25_656
O2 Zr2 Zr2 108.8(2) . 29
O2 Zr2 Zr2 110.50(18) . 5_656
O2 Zr2 Zr1 73.2(2) . .
O2 Zr2 Zr1 163.0(2) . 25_656
O2 Zr2 O6 115.4(3) . .
O7 Zr2 Zr2 36.4(3) 25_656 29
O7 Zr2 Zr2 90.0(3) 25_656 5_656
O7 Zr2 Zr1 35.3(2) 25_656 25_656
O7 Zr2 Zr1 91.0(3) 25_656 .
O7 Zr2 O2 141.4(3) 25_656 .
O7 Zr2 O12 76.0(4) 25_656 7_547
O7 Zr2 O6 82.2(4) 25_656 .
O3 Zr2 Zr2 34.46(17) . 5_656
O3 Zr2 Zr2 89.3(3) 5_656 29
O3 Zr2 Zr2 34.8(2) 5_656 5_656
O3 Zr2 Zr2 89.3(3) . 29
O3 Zr2 Zr1 35.4(3) . .
O3 Zr2 Zr1 89.6(3) 5_656 .
O3 Zr2 Zr1 34.3(3) 5_656 25_656
O3 Zr2 Zr1 88.3(2) . 25_656
O3 Zr2 O2 78.2(3) . .
O3 Zr2 O2 142.5(3) 5_656 .
O3 Zr2 O7 69.6(4) 5_656 25_656
O3 Zr2 O7 109.0(4) . 25_656
O3 Zr2 O3 69.3(4) 5_656 .
O3 Zr2 O12 140.9(3) . 7_547
O3 Zr2 O12 141.5(3) 5_656 7_547
O3 Zr2 O5 83.0(4) 5_656 .
O3 Zr2 O5 82.0(4) . .
O3 Zr2 O6 143.0(3) . .
O3 Zr2 O6 83.0(4) 5_656 .
O12 Zr2 Zr2 72.1(3) 7_547 29
O12 Zr2 Zr2 162.1(3) 7_547 5_656
O12 Zr2 Zr1 109.8(2) 7_547 25_656
O12 Zr2 Zr1 108.1(3) 7_547 .
O12 Zr2 O2 76.0(3) 7_547 .
O12 Zr2 O6 75.6(3) 7_547 .
O5 Zr2 Zr2 80.1(3) . 5_656
O5 Zr2 Zr2 170.1(3) . 29
O5 Zr2 Zr1 114.3(2) . 25_656
O5 Zr2 Zr1 113.5(2) . .
O5 Zr2 O2 74.3(3) . .
O5 Zr2 O7 143.2(3) . 25_656
O5 Zr2 O12 117.8(4) . 7_547
O5 Zr2 O6 70.2(3) . .
O4 Zr2 Zr2 34.7(3) . 29
O4 Zr2 Zr2 89.1(4) . 5_656
O4 Zr2 Zr1 89.1(4) . 25_656
O4 Zr2 Zr1 34.5(4) . .
O4 Zr2 O2 76.7(4) . .
O4 Zr2 O7 71.1(4) . 25_656
O4 Zr2 O3 69.8(4) . .
O4 Zr2 O3 107.6(5) . 5_656
O4 Zr2 O12 75.9(5) . 7_547
O4 Zr2 O5 143.0(4) . .
O4 Zr2 O6 144.7(4) . .
O6 Zr2 Zr2 115.2(2) . 29
O6 Zr2 Zr2 114.1(2) . 5_656
O6 Zr2 Zr1 171.3(2) . .
O6 Zr2 Zr1 81.5(2) . 25_656
Zr2 Zr1 Zr2 60.38(3) 29 25_656
Zr2 Zr1 Zr2 90.23(4) 29 5_656
Zr2 Zr1 Zr2 60.39(3) . 5_656
Zr2 Zr1 Zr2 60.22(4) . 29
Zr2 Zr1 Zr2 90.23(4) . 25_656
Zr2 Zr1 Zr2 59.55(4) 5_656 25_656
O1 Zr1 Zr2 109.9(2) 29 .
O1 Zr1 Zr2 164.5(2) . 25_656
O1 Zr1 Zr2 111.0(2) . 5_656
O1 Zr1 Zr2 164.5(2) 29 5_656
O1 Zr1 Zr2 111.0(2) 29 25_656
O1 Zr1 Zr2 74.3(2) . .
O1 Zr1 Zr2 74.3(2) 29 29
O1 Zr1 Zr2 109.9(2) . 29
O1 Zr1 O1 75.1(4) . 29
O7 Zr1 Zr2 91.4(3) . .
O7 Zr1 Zr2 35.7(2) . 25_656
O7 Zr1 Zr2 35.7(2) . 5_656
O7 Zr1 Zr2 91.4(3) . 29
O7 Zr1 O1 142.2(2) . .
O7 Zr1 O1 142.2(2) . 29
O7 Zr1 O8 80.9(4) . 29
O7 Zr1 O8 80.9(4) . .
O3 Zr1 Zr2 89.9(3) 29 .
O3 Zr1 Zr2 35.7(3) . .
O3 Zr1 Zr2 34.3(2) . 5_656
O3 Zr1 Zr2 90.0(3) . 29
O3 Zr1 Zr2 35.7(3) 29 29
O3 Zr1 Zr2 88.7(2) . 25_656
O3 Zr1 Zr2 88.7(2) 29 5_656
O3 Zr1 Zr2 34.3(2) 29 25_656
O3 Zr1 O1 142.5(3) . 29
O3 Zr1 O1 142.5(3) 29 .
O3 Zr1 O1 78.9(3) 29 29
O3 Zr1 O1 78.9(3) . .
O3 Zr1 O7 70.0(3) . .
O3 Zr1 O7 70.0(3) 29 .
O3 Zr1 O3 107.8(5) 29 .
O3 Zr1 O8 82.1(5) . .
O3 Zr1 O8 82.1(5) 29 29
O3 Zr1 O8 142.8(3) 29 .
O3 Zr1 O8 142.8(3) . 29
O4 Zr1 Zr2 89.4(4) . 5_656
O4 Zr1 Zr2 34.8(2) . 29
O4 Zr1 Zr2 89.4(4) . 25_656
O4 Zr1 Zr2 34.8(2) . .
O4 Zr1 O1 77.8(4) . 29
O4 Zr1 O1 77.8(4) . .
O4 Zr1 O7 110.0(6) . .
O4 Zr1 O3 70.5(4) . .
O4 Zr1 O3 70.5(4) . 29
O4 Zr1 O8 143.8(3) . .
O4 Zr1 O8 143.8(3) . 29
O8 Zr1 Zr2 80.2(3) 29 25_656
O8 Zr1 Zr2 80.2(3) . 5_656
O8 Zr1 Zr2 170.4(3) 29 .
O8 Zr1 Zr2 113.7(2) . 25_656
O8 Zr1 Zr2 170.4(3) . 29
O8 Zr1 Zr2 114.0(4) . .
O8 Zr1 Zr2 113.7(2) 29 5_656
O8 Zr1 Zr2 114.0(4) 29 29
O8 Zr1 O1 115.3(4) 29 .
O8 Zr1 O1 74.0(3) 29 29
O8 Zr1 O1 74.0(3) . .
O8 Zr1 O1 115.3(4) . 29
O8 Zr1 O8 70.5(7) 29 .
C1 O2 Zr2 135.1(7) . .
C1 O1 Zr1 131.9(6) . .
Zr2 O7 Zr2 107.2(5) 5_656 25_656
Zr1 O7 Zr2 109.0(4) . 5_656
Zr1 O7 Zr2 109.0(4) . 25_656
Zr2 O3 Zr2 110.7(4) 5_656 .
Zr2 O3 Zr1 111.3(4) 5_656 .
Zr1 O3 Zr2 108.9(4) . .
C15 O12 Zr2 139.7(9) . 7_547
B2 O11 B1 118.0(12) . .
C9 O5 Zr2 115.3(13) . .
C7 C2 C1 121.7(10) . .
C3 C2 C7 118.0(9) . .
C3 C2 C1 120.2(10) . .
C2 C7 C6 120.9(9) . .
C7 C6 C5 121.4(9) . .
O2 C1 O1 125.4(10) . .
O2 C1 C2 117.7(11) . .
O1 C1 C2 116.8(9) . .
O12 C15 O12 115.5(14) 22_655 .
O12 C15 C14 122.2(7) . .
O12 C15 C14 122.2(7) 22_655 .
Zr2 O4 Zr2 110.5(6) . 29
Zr1 O4 Zr2 110.7(5) . 29
Zr1 O4 Zr2 110.7(5) . .
C6 C5 C4 116.2(10) . .
C6 C5 B1 122.3(9) . .
C4 C5 B1 121.4(10) . .
C13 C14 C15 122.0(8) . .
C13 C14 C15 122.0(8) 22_655 .
C13 C14 C13 116.0(17) 22_655 .
C2 C3 C4 122.3(10) . .
C14 C13 C12 123.2(16) . .
C12 C11 C12 122.0(17) . 22_655
C12 C11 B2 118.1(10) 22_655 .
C12 C11 B2 118.1(10) . .
C3 C4 C5 121.0(11) . .
C11 C12 C13 117.2(17) . .
C10 O6 Zr2 127.6(14) . .
C8 O8 Zr1 114.5(12) . .
C8 O8 C10 117.4(14) . 5_656
C10 O8 Zr1 126.7(10) 5_656 .
O11 B2 O11 123.8(17) 22_655 .
O11 B2 C11 118.1(9) . .
O11 B2 C11 118.1(9) 22_655 .
B1 O10 B1 121.1(13) 22_655 .
C8 O9 B1 119.8(14) . 7_546
O8 C8 C8 110.5(11) . 29
O9 C8 O8 111.0(18) . .
O9 C8 C8 121.0(12) . 29
O11 B1 C5 112.3(9) . .
O11 B1 O9 99.0(13) . 7_546
C5 B1 O9 99.1(13) . 7_546
O10 B1 O11 117.3(12) . .
O10 B1 C5 121.4(12) . .
O10 B1 O9 102.0(10) . 7_546
O5 C9 O5 149(2) . 5_656
O6 C10 O8 121.4(18) . 5_656

loop_
_geom_bond_atom_site_label_1
_geom_bond_atom_site_label_2
_geom_bond_distance
_geom_bond_site_symmetry_2
Zr2 Zr2 3.496(2) 29
Zr2 Zr2 3.5231(17) 5_656
Zr2 Zr1 3.4847(15) .
Zr2 Zr1 3.5203(12) 25_656
Zr2 O2 2.198(6) .
Zr2 O7 2.171(7) 25_656
Zr2 O3 2.151(9) .
Zr2 O3 2.131(6) 5_656
Zr2 O12 2.188(8) 7_547
Zr2 O5 2.163(11) .
Zr2 O4 2.127(8) .
Zr2 O6 2.215(8) .
Zr1 O1 2.217(7) 29
Zr1 O1 2.217(7) .
Zr1 O7 2.152(9) .
Zr1 O3 2.132(10) 29
Zr1 O3 2.132(10) .
Zr1 O4 2.109(13) .
Zr1 O8 2.179(10) 29
Zr1 O8 2.179(10) .
O2 C1 1.253(12) .
O1 C1 1.280(13) .
O12 C15 1.270(12) .
O11 B2 1.335(13) .
O11 B1 1.414(14) .
O5 C9 1.441(10) .
C2 C7 1.382(14) .
C2 C1 1.462(14) .
C2 C3 1.355(16) .
C7 C6 1.394(13) .
C6 C5 1.398(13) .
C15 C14 1.41(2) .
C5 C4 1.401(15) .
C5 B1 1.555(16) .
C14 C13 1.359(17) 22_655
C14 C13 1.359(17) .
C3 C4 1.384(16) .
C13 C12 1.376(17) .
C11 C12 1.353(17) .
C11 C12 1.353(17) 22_655
C11 B2 1.71(3) .
O6 C10 1.51(3) .
O8 C8 1.39(2) .
O8 C10 1.72(4) 5_656
O10 B1 1.359(15) 22_655
O10 B1 1.359(15) .
O9 C8 1.28(2) .
O9 B1 1.84(2) 7_546
C8 C8 1.54(5) 29

loop_
_smtbx_masks_void_nr
_smtbx_masks_void_average_x
_smtbx_masks_void_average_y
_smtbx_masks_void_average_z
_smtbx_masks_void_volume
_smtbx_masks_void_count_electrons
1 -0.172 -0.252 -0.700 17865.3 3001.6
